data_2101076
loop_
_publ_author_name
'Bro\.zek, Z.'
'Stadnicka, K.'

_publ_section_title
;
 Structure of sodium ammonium (+)-tartrate tetrahydrate at 200, 151 and
 120 K
;
_journal_issue 1
_journal_name_full 'Acta Crystallographica Section B'
_journal_page_first 59
_journal_page_last 68
_journal_paper_doi 10.1107/S0108768193005105
_journal_volume 50
_journal_year 1994
_chemical_formula_moiety 'C4 H16 N1 Na1 O10'
_chemical_formula_sum 'C4 H16 N Na O10'
_chemical_formula_weight 261.16
_symmetry_cell_setting orthorhombic
_symmetry_space_group_name_Hall 'P 2 2ab'
_symmetry_space_group_name_H-M 'P 21 21 2'
_cell_angle_alpha 90.
_cell_angle_beta 90.
_cell_angle_gamma 90.
_cell_formula_units_Z 4
_cell_length_a 12.065(6)
_cell_length_b 14.346(7)
_cell_length_c 6.182(3)
_cell_volume 1070.0(9)
_diffrn_radiation_type Cu
_diffrn_radiation_wavelength 1.5418
_exptl_absorpt_coefficient_mu 1.72
_exptl_crystal_density_diffrn 1.622
_exptl_crystal_F_000 552
_cod_data_source_file ab0306.cif
_cod_data_source_block ab0306c
_cod_original_cell_volume 1070.0(10)
_cod_original_formula_sum 'C4 H16 N1 Na1 O10'
_cod_database_code 2101076

loop_
_atom_site_label
_atom_site_fract_x
_atom_site_fract_y
_atom_site_fract_z
_atom_site_U_iso_or_equiv
Na .73013(7) .49153(6) .51326(15) .0206(2)
O(1) .62140(10) .61020(10) .3492(3) .0216(3)
O(2) .71050(10) .70180(10) .1133(3) .0238(4)
O(3) .67290(10) .85600(10) .3239(3) .0215(3)
O(4) .79540(10) .73730(10) .6311(3) .0220(3)
O(5) .72960(10) .90360(10) .8191(3) .0259(3)
O(6) .55410(10) .85840(10) .8391(3) .0269(4)
C(1) .6563(2) .68870(10) .2812(3) .0151(4)
C(2) .6310(2) .7726(2) .4205(3) .0166(4)
C(3) .6805(2) .76290(10) .6436(4) .0186(4)
C(4) .6524(2) .84840(10) .7790(3) .0185(4)
N(1) .5000 .0000 .1416(4) .0253(4)
N(2) .5000 .5000 .0450(5) .0399(5)
O(3W) .43420(10) .70080(10) .9547(3) .0429(4)
O(4W) .73950(10) .54050(10) .8759(3) .0312(4)
O(5W) .42350(10) .60660(10) .5644(4) .0450(4)
O(6W) .39080(10) .91630(10) .5226(3) .0267(3)
H(C2) .5420(10) .7860(10) .4290(10) 22.0(10)
H(C3) .6550(10) .7100(10) .7000(10) 20.0(10)
H(03) .7320(10) .8470(10) .2300(10) 50.0(10)
H(04) .8300(10) .7890(10) .6260(10) 48.0(10)
H(3W1) .4670(10) .7730(10) .9240(10) 65.0(10)
H(3W2) .3620(10) .7190(10) .9530(10) 59.0(10)
H(4W1) .7360(10) .5890(10) .9480(10) 19.0(10)
H(4W2) .7760(10) .5130(10) .9640(10) 49.0(10)
H(5W1) .4380(10) .6420(10) .6920(10) 42.0(10)
H(5W2) .4850(10) .6140(10) .5190(10) 33.0(10)
H(6W1) .4470(10) .9120(10) .6350(10) 26.0(10)
H(6W2) .3630(10) .8640(10) .4940(10) 20.0(10)
H(N11) .5580(10) .0210(10) .1830(10) 63.0(10)
H(N12) .4730(10) .0610(10) .0420(10) 33.0(10)
H(N21) .5490(10) .4480(10) .0010(10) 66.0(10)
H(N22) .5460(10) .5320(10) .1030(10) 54.0(10)

loop_
_geom_angle_atom_site_label_1
_geom_angle_atom_site_label_2
_geom_angle_atom_site_label_3
_geom_angle
O(1) C(1) O(2) 125.8(3)
O(1) C(1) C(2) 116.4(2)
O(2) C(1) C(2) 117.8(2)
O(3) C(2) C(1) 110.6(2)
O(3) C(2) C(3) 108.7(2)
O(4) C(3) C(2) 110.7(2)
O(4) C(3) C(4) 112.2(2)
C(1) C(2) C(3) 111.7(2)
C(2) C(3) C(4) 110.0(2)
O(5) C(4) O(6) 125.2(3)
O(5) C(4) C(3) 116.9(2)
O(6) C(4) C(3) 117.8(2)

loop_
_geom_bond_atom_site_label_1
_geom_bond_atom_site_label_2
_geom_bond_distance
O(1) C(1) 1.272(3)
O(2) C(1) 1.245(2)
O(3) C(2) 1.429(3)
O(4) C(3) 1.412(3)
O(5) C(4) 1.251(3)
O(6) C(4) 1.256(3)
C(1) C(2) 1.510(3)
C(2) C(3) 1.515(3)
C(3) C(4) 1.522(3)
